data_2202541
loop_
_publ_author_name
'Dale, Sophie H.'
'Elsegood, Mark R. J.'

_publ_section_title
;
 <i>catena</i>-Poly[[diaquacalcium(II)]-\m~3~-terephthalato-\m~2~-aqua]
 at 150K
;
_journal_issue 8
_journal_name_full 'Acta Crystallographica Section E'
_journal_page_first m586
_journal_page_last m587
_journal_paper_doi 10.1107/S1600536803015071
_journal_volume 59
_journal_year 2003
_chemical_formula_iupac '[Ca (C8 H4 O4) (H2 O)3]'
_chemical_formula_moiety 'C8 H10 Ca O7'
_chemical_formula_sum 'C8 H10 Ca O7'
_chemical_formula_weight 258.24
_chemical_name_systematic ?
_space_group_IT_number 14
_symmetry_cell_setting monoclinic
_symmetry_space_group_name_Hall '-P 2ybc'
_symmetry_space_group_name_H-M 'P 1 21/c 1'
_atom_sites_solution_hydrogens 'Geom except OH coords freely refined'
_atom_sites_solution_primary direct
_atom_sites_solution_secondary 'All non-H atoms found by direct methods'
_audit_creation_method SHELXL-97
_cell_angle_alpha 90.00
_cell_angle_beta 92.831(3)
_cell_angle_gamma 90.00
_cell_formula_units_Z 4
_cell_length_a 7.0455(15)
_cell_length_b 21.623(4)
_cell_length_c 6.5622(13)
_cell_measurement_reflns_used 2161
_cell_measurement_temperature 150(2)
_cell_measurement_theta_max 27.94
_cell_measurement_theta_min 2.89
_cell_volume 998.5(3)
_computing_cell_refinement 'SAINT (Siemens, 1994)'
_computing_data_collection 'SMART (Siemens, 1994)'
_computing_data_reduction SAINT
_computing_molecular_graphics SHELXTL
_computing_publication_material 'SHELXTL and local programs'
_computing_structure_refinement SHELXTL
_computing_structure_solution 'SHELXTL (Bruker, 1997)'
_diffrn_ambient_temperature 150(2)
_diffrn_measured_fraction_theta_full 0.998
_diffrn_measured_fraction_theta_max 0.916
_diffrn_measurement_device_type 'Bruker SMART 1000 CCD'
_diffrn_measurement_method '\w rotation with narrow frames'
_diffrn_radiation_monochromator graphite
_diffrn_radiation_source 'sealed tube'
_diffrn_radiation_type MoK\a
_diffrn_radiation_wavelength 0.71073
_diffrn_reflns_av_R_equivalents 0.0548
_diffrn_reflns_av_sigmaI/netI 0.0611
_diffrn_reflns_limit_h_max 9
_diffrn_reflns_limit_h_min -8
_diffrn_reflns_limit_k_max 28
_diffrn_reflns_limit_k_min -29
_diffrn_reflns_limit_l_max 8
_diffrn_reflns_limit_l_min -8
_diffrn_reflns_number 8282
_diffrn_reflns_theta_full 26.00
_diffrn_reflns_theta_max 28.66
_diffrn_reflns_theta_min 1.88
_diffrn_standards_decay_% 0
_diffrn_standards_number 0
_exptl_absorpt_coefficient_mu 0.647
_exptl_absorpt_correction_T_max 0.968
_exptl_absorpt_correction_T_min 0.632
_exptl_absorpt_correction_type multi-scan
_exptl_absorpt_process_details '(Sheldrick, 2001)'
_exptl_crystal_colour Colourless
_exptl_crystal_density_diffrn 1.718
_exptl_crystal_density_method 'not measured'
_exptl_crystal_description Column
_exptl_crystal_F_000 536
_exptl_crystal_size_max 0.78
_exptl_crystal_size_mid 0.06
_exptl_crystal_size_min 0.05
_refine_diff_density_max 1.403
_refine_diff_density_min -0.480
_refine_ls_extinction_method none
_refine_ls_goodness_of_fit_ref 1.045
_refine_ls_hydrogen_treatment mixed
_refine_ls_matrix_type full
_refine_ls_number_parameters 163
_refine_ls_number_reflns 2362
_refine_ls_number_restraints 18
_refine_ls_restrained_S_all 1.041
_refine_ls_R_factor_all 0.0794
_refine_ls_R_factor_gt 0.0544
_refine_ls_shift/su_max 0.001
_refine_ls_shift/su_mean 0.000
_refine_ls_structure_factor_coef Fsqd
_refine_ls_weighting_details 'calc w=1/[\s^2^(Fo^2^)+(0.0811P)^2^+0.4161P] where P=(Fo^2^+2Fc^2^)/3'
_refine_ls_weighting_scheme calc
_refine_ls_wR_factor_gt 0.1311
_refine_ls_wR_factor_ref 0.1433
_reflns_number_gt 1751
_reflns_number_total 2362
_reflns_threshold_expression I>2\s(I)
_cod_data_source_file cm6053.cif
_cod_data_source_block I
_cod_depositor_comments
;
The following automatic conversions were performed:
'_geom_bond_publ_flag' value 'Y' changed to 'y' according to
'/home/saulius/struct/CIF-dictionaries/cif_core.dic' dictionary named
'cif_core.dic' version 2.4.1 from 2010-06-29 (8 times).

Automatic conversion script
Id: cif_fix_enum 1527 2010-12-29 10:47:43Z saulius 

The following automatic conversions were performed:

'_geom_bond_publ_flag' value 'Y' changed to 'y' according to
/home/saulius/struct/CIF-dictionaries/cif_core.dic dictionary named
'cif_core.dic' version 2.4.1 from 2010-06-29 (8 times).

Automatic conversion script
Id: cif_fix_values 1715 2011-07-08 13:25:40Z adriana 
;
_cod_original_sg_symbol_H-M 'P 21/c'
_cod_database_code 2202541

loop_
_symmetry_equiv_pos_as_xyz
'x, y, z'
'-x, y+1/2, -z+1/2'
'-x, -y, -z'
'x, -y-1/2, z-1/2'

loop_
_atom_site_label
_atom_site_fract_x
_atom_site_fract_y
_atom_site_fract_z
_atom_site_U_iso_or_equiv
_atom_site_adp_type
_atom_site_calc_flag
_atom_site_refinement_flags
_atom_site_occupancy
_atom_site_disorder_assembly
_atom_site_disorder_group
_atom_site_type_symbol
Ca1 0.16484(9) 0.78543(3) 0.49411(9) 0.01134(19) Uani d . 1 . . Ca
C1 0.2503(4) 0.91382(14) 0.9929(5) 0.0116(6) Uani d . 1 . . C
C2 0.2836(4) 0.94604(14) 0.8147(5) 0.0138(6) Uani d . 1 . . C
H2 0.3024 0.9242 0.6918 0.017 Uiso calc R 1 . . H
C3 0.2892(5) 1.01023(14) 0.8167(4) 0.0139(6) Uani d . 1 . . C
H3 0.3121 1.0321 0.6946 0.017 Uiso calc R 1 . . H
C4 0.2618(4) 1.04294(14) 0.9955(5) 0.0118(6) Uani d . 1 . . C
C5 0.2282(5) 1.01007(14) 1.1734(5) 0.0157(7) Uani d . 1 . . C
H5 0.2087 1.0317 1.2966 0.019 Uiso calc R 1 . . H
C6 0.2233(5) 0.94600(14) 1.1712(5) 0.0153(7) Uani d . 1 . . C
H6 0.2012 0.9240 1.2931 0.018 Uiso calc R 1 . . H
C7 0.2407(4) 0.84443(14) 0.9926(4) 0.0107(6) Uani d . 1 . . C
O1 0.2214(3) 0.81659(10) 1.1583(3) 0.0148(5) Uani d . 1 . . O
O2 0.2519(3) 0.81539(10) 0.8282(3) 0.0136(5) Uani d . 1 . . O
C8 0.2676(4) 1.11249(14) 0.9989(4) 0.0113(6) Uani d . 1 . . C
O3 0.2782(3) 1.14050(10) 0.8317(3) 0.0154(5) Uani d . 1 . . O
O4 0.2585(3) 1.13924(10) 1.1682(3) 0.0154(5) Uani d . 1 . . O
O5 -0.0931(3) 0.74923(10) 0.2476(4) 0.0155(5) Uani d D 1 . . O
H5A -0.151(5) 0.7188(12) 0.273(6) 0.023 Uiso d D 1 . . H
H5B -0.151(5) 0.7787(13) 0.207(6) 0.023 Uiso d D 1 . . H
O6 -0.0340(3) 0.87359(10) 0.5026(3) 0.0166(5) Uani d D 1 . . O
H6A -0.085(5) 0.8762(19) 0.609(4) 0.025 Uiso d D 1 . . H
H6B -0.103(5) 0.8722(19) 0.401(4) 0.025 Uiso d D 1 . . H
O7 0.4810(4) 0.82427(14) 0.4946(4) 0.0288(6) Uani d D 1 . . O
H7A 0.538(6) 0.832(2) 0.601(4) 0.043 Uiso d D 1 . . H
H7B 0.528(6) 0.837(2) 0.394(4) 0.043 Uiso d D 1 . . H

loop_
_atom_site_aniso_label
_atom_site_aniso_U_11
_atom_site_aniso_U_22
_atom_site_aniso_U_33
_atom_site_aniso_U_12
_atom_site_aniso_U_13
_atom_site_aniso_U_23
Ca1 0.0156(3) 0.0103(3) 0.0083(3) 0.0005(2) 0.0017(2) 0.0001(2)
C1 0.0108(14) 0.0132(15) 0.0109(15) -0.0004(11) 0.0002(11) 0.0002(11)
C2 0.0178(16) 0.0117(15) 0.0118(15) 0.0009(12) 0.0021(12) -0.0042(11)
C3 0.0194(17) 0.0135(15) 0.0089(15) -0.0003(12) 0.0021(12) 0.0034(11)
C4 0.0118(14) 0.0112(14) 0.0124(15) 0.0002(11) 0.0011(11) -0.0003(11)
C5 0.0243(18) 0.0121(15) 0.0110(15) -0.0016(12) 0.0036(13) -0.0004(11)
C6 0.0224(17) 0.0142(15) 0.0096(15) 0.0001(12) 0.0036(13) 0.0019(11)
C7 0.0108(14) 0.0131(14) 0.0083(14) 0.0007(11) 0.0004(10) -0.0018(11)
O1 0.0210(12) 0.0134(11) 0.0103(11) -0.0017(9) 0.0040(9) 0.0019(8)
O2 0.0202(12) 0.0140(11) 0.0068(10) -0.0024(8) 0.0022(8) -0.0004(8)
C8 0.0107(14) 0.0128(15) 0.0106(14) 0.0002(11) 0.0025(11) 0.0019(11)
O3 0.0222(12) 0.0116(10) 0.0125(11) 0.0001(9) 0.0014(9) 0.0013(8)
O4 0.0229(12) 0.0132(11) 0.0103(11) 0.0007(9) 0.0032(9) -0.0015(8)
O5 0.0171(11) 0.0111(11) 0.0183(12) -0.0004(8) 0.0006(9) 0.0023(9)
O6 0.0214(12) 0.0195(12) 0.0091(11) 0.0009(9) 0.0026(9) -0.0001(9)
O7 0.0228(14) 0.0513(17) 0.0125(12) -0.0114(12) 0.0020(10) -0.0022(12)

loop_
_atom_type_symbol
_atom_type_description
_atom_type_scat_dispersion_real
_atom_type_scat_dispersion_imag
_atom_type_scat_source
C C 0.0033 0.0016 'International Tables Vol C Tables 4.2.6.8 and 6.1.1.4'
H H 0.0000 0.0000 'International Tables Vol C Tables 4.2.6.8 and 6.1.1.4'
O O 0.0106 0.0060 'International Tables Vol C Tables 4.2.6.8 and 6.1.1.4'
Ca Ca 0.2262 0.3064 'International Tables Vol C Tables 4.2.6.8 and 6.1.1.4'

loop_
_geom_angle_atom_site_label_1
_geom_angle_atom_site_label_2
_geom_angle_atom_site_label_3
_geom_angle_site_symmetry_1
_geom_angle_site_symmetry_3
_geom_angle
O2 Ca1 O1 . 1_554 138.47(8)
O2 Ca1 O6 . . 83.29(8)
O1 Ca1 O6 1_554 . 85.37(8)
O2 Ca1 O7 . . 72.48(8)
O1 Ca1 O7 1_554 . 72.48(9)
O6 Ca1 O7 . . 105.70(10)
O2 Ca1 O1 . 4_575 79.04(7)
O1 Ca1 O1 1_554 4_575 129.04(7)
O6 Ca1 O1 . 4_575 142.08(8)
O7 Ca1 O1 . 4_575 100.54(9)
O2 Ca1 O5 . . 147.40(8)
O1 Ca1 O5 1_554 . 68.63(8)
O6 Ca1 O5 . . 81.67(8)
O7 Ca1 O5 . . 139.66(8)
O1 Ca1 O5 4_575 . 95.67(8)
O2 Ca1 O2 . 4_575 125.80(8)
O1 Ca1 O2 1_554 4_575 77.75(7)
O6 Ca1 O2 . 4_575 149.48(8)
O7 Ca1 O2 . 4_575 93.32(9)
O1 Ca1 O2 4_575 4_575 51.83(7)
O5 Ca1 O2 . 4_575 68.59(8)
O2 Ca1 O5 . 4_576 69.13(8)
O1 Ca1 O5 1_554 4_576 145.70(8)
O6 Ca1 O5 . 4_576 77.68(8)
O7 Ca1 O5 . 4_576 140.78(8)
O1 Ca1 O5 4_575 4_576 64.73(7)
O5 Ca1 O5 . 4_576 79.46(7)
O2 Ca1 O5 4_575 4_576 102.51(7)
C6 C1 C2 . . 119.7(3)
C6 C1 C7 . . 119.7(3)
C2 C1 C7 . . 120.6(3)
C3 C2 C1 . . 119.9(3)
C3 C2 H2 . . 120.0
C1 C2 H2 . . 120.0
C2 C3 C4 . . 120.7(3)
C2 C3 H3 . . 119.6
C4 C3 H3 . . 119.6
C3 C4 C5 . . 118.8(3)
C3 C4 C8 . . 121.0(3)
C5 C4 C8 . . 120.1(3)
C6 C5 C4 . . 120.3(3)
C6 C5 H5 . . 119.8
C4 C5 H5 . . 119.8
C1 C6 C5 . . 120.5(3)
C1 C6 H6 . . 119.7
C5 C6 H6 . . 119.7
O2 C7 O1 . . 121.2(3)
O2 C7 C1 . . 119.8(3)
O1 C7 C1 . . 119.0(3)
C7 O1 Ca1 . 1_556 167.7(2)
C7 O1 Ca1 . 4_576 94.13(17)
Ca1 O1 Ca1 1_556 4_576 96.95(8)
C7 O2 Ca1 . . 157.0(2)
C7 O2 Ca1 . 4_576 91.98(17)
Ca1 O2 Ca1 . 4_576 96.14(8)
O4 C8 O3 . . 123.8(3)
O4 C8 C4 . . 118.1(3)
O3 C8 C4 . . 118.1(3)
Ca1 O5 Ca1 . 4_575 89.74(8)
Ca1 O5 H5A . . 119(3)
Ca1 O5 H5A 4_575 . 106(3)
Ca1 O5 H5B . . 108(3)
Ca1 O5 H5B 4_575 . 112(3)
H5A O5 H5B . . 118(3)
Ca1 O6 H6A . . 112(3)
Ca1 O6 H6B . . 106(3)
H6A O6 H6B . . 116(3)
Ca1 O7 H7A . . 120(3)
Ca1 O7 H7B . . 123(3)
H7A O7 H7B . . 116(3)

loop_
_geom_bond_atom_site_label_1
_geom_bond_atom_site_label_2
_geom_bond_site_symmetry_2
_geom_bond_distance
_geom_bond_publ_flag
Ca1 O2 . 2.339(2) y
Ca1 O1 1_554 2.357(2) y
Ca1 O6 . 2.368(2) y
Ca1 O7 . 2.380(3) y
Ca1 O1 4_575 2.479(2) y
Ca1 O5 . 2.498(2) y
Ca1 O2 4_575 2.526(2) y
Ca1 O5 4_576 2.633(2) y
C1 C6 . 1.382(4) ?
C1 C2 . 1.391(4) ?
C1 C7 . 1.502(4) ?
C2 C3 . 1.389(4) ?
C2 H2 . 0.9500 ?
C3 C4 . 1.392(4) ?
C3 H3 . 0.9500 ?
C4 C5 . 1.397(4) ?
C4 C8 . 1.504(4) ?
C5 C6 . 1.386(4) ?
C5 H5 . 0.9500 ?
C6 H6 . 0.9500 ?
C7 O2 . 1.254(3) ?
C7 O1 . 1.256(3) ?
C8 O4 . 1.257(3) ?
C8 O3 . 1.259(3) ?
O5 H5A . 0.80(2) ?
O5 H5B . 0.80(2) ?
O6 H6A . 0.80(2) ?
O6 H6B . 0.81(2) ?
O7 H7A . 0.80(2) ?
O7 H7B . 0.81(2) ?

loop_
_geom_hbond_atom_site_label_D
_geom_hbond_atom_site_label_H
_geom_hbond_atom_site_label_A
_geom_hbond_site_symmetry_A
_geom_hbond_distance_DH
_geom_hbond_distance_HA
_geom_hbond_distance_DA
_geom_hbond_angle_DHA
O5 H5A O4 2_546 0.80(2) 1.93(2) 2.717(3) 172(4)
O5 H5B O3 3_576 0.80(2) 1.97(2) 2.755(3) 167(4)
O6 H6B O3 3_576 0.81(2) 1.93(2) 2.737(3) 173(4)
O6 H6A O4 3_577 0.80(2) 1.98(2) 2.754(3) 162(4)
O7 H7A O4 3_677 0.80(2) 2.13(2) 2.914(3) 165(4)
O7 H7B O3 3_676 0.81(2) 2.12(3) 2.898(3) 164(4)

loop_
_geom_torsion_atom_site_label_1
_geom_torsion_atom_site_label_2
_geom_torsion_atom_site_label_3
_geom_torsion_atom_site_label_4
_geom_torsion_site_symmetry_1
_geom_torsion_site_symmetry_4
_geom_torsion
C6 C1 C2 C3 . . -0.1(5)
C7 C1 C2 C3 . . 179.0(3)
C1 C2 C3 C4 . . 0.0(5)
C2 C3 C4 C5 . . 0.0(5)
C2 C3 C4 C8 . . -180.0(3)
C3 C4 C5 C6 . . 0.3(5)
C8 C4 C5 C6 . . -179.8(3)
C2 C1 C6 C5 . . 0.3(5)
C7 C1 C6 C5 . . -178.8(3)
C4 C5 C6 C1 . . -0.4(5)
C6 C1 C7 O2 . . 175.0(3)
C2 C1 C7 O2 . . -4.1(4)
C6 C1 C7 O1 . . -4.9(4)
C2 C1 C7 O1 . . 175.9(3)
O2 C7 O1 Ca1 . 1_556 -163.1(8)
C1 C7 O1 Ca1 . 1_556 16.8(11)
O2 C7 O1 Ca1 . 4_576 -9.3(3)
C1 C7 O1 Ca1 . 4_576 170.6(2)
O1 C7 O2 Ca1 . . 119.9(5)
C1 C7 O2 Ca1 . . -60.0(6)
O1 C7 O2 Ca1 . 4_576 9.1(3)
C1 C7 O2 Ca1 . 4_576 -170.8(2)
O1 Ca1 O2 C7 1_554 . 88.4(5)
O6 Ca1 O2 C7 . . 13.2(5)
O7 Ca1 O2 C7 . . 122.0(5)
O1 Ca1 O2 C7 4_575 . -133.1(5)
O5 Ca1 O2 C7 . . -49.8(6)
O2 Ca1 O2 C7 4_575 . -156.8(5)
O5 Ca1 O2 C7 4_576 . -66.2(5)
O1 Ca1 O2 Ca1 1_554 4_576 -161.60(9)
O6 Ca1 O2 Ca1 . 4_576 123.19(8)
O7 Ca1 O2 Ca1 . 4_576 -127.97(11)
O1 Ca1 O2 Ca1 4_575 4_576 -23.10(8)
O5 Ca1 O2 Ca1 . 4_576 60.24(16)
O2 Ca1 O2 Ca1 4_575 4_576 -46.77(15)
O5 Ca1 O2 Ca1 4_576 4_576 43.86(7)
C3 C4 C8 O4 . . -173.9(3)
C5 C4 C8 O4 . . 6.2(4)
C3 C4 C8 O3 . . 7.3(4)
C5 C4 C8 O3 . . -172.7(3)
O2 Ca1 O5 Ca1 . 4_575 -163.92(12)
O1 Ca1 O5 Ca1 1_554 4_575 44.43(7)
O6 Ca1 O5 Ca1 . 4_575 132.70(8)
O7 Ca1 O5 Ca1 . 4_575 28.21(16)
O1 Ca1 O5 Ca1 4_575 4_575 -85.43(7)
O2 Ca1 O5 Ca1 4_575 4_575 -40.34(6)
O5 Ca1 O5 Ca1 4_576 4_575 -148.38(10)
